data_1551571
loop_
_publ_author_name
'TOYAMA, Mari'
'ISONO, Takumi'
'ICHIYAMA, Atsushi'
'CHAYAMA, Kenji'

_publ_section_title
;
 Crystal Structure of 9-Aza-3,6,12,15-tetrathiaheptadecane Hydrochloride
;
_journal_issue 0
_journal_name_full 'X-ray Structure Analysis Online'
_journal_page_first 7
_journal_paper_doi 10.2116/xraystruct.34.7
_journal_volume 34
_journal_year 2018
_chemical_absolute_configuration 'CHOOSE rm ad rmad syn or unk'
_chemical_formula_moiety 'C12 H28 Cl N S4'
_chemical_formula_sum 'C12 H28 Cl N S4'
_chemical_formula_weight 350.05
_space_group_crystal_system orthorhombic
_space_group_IT_number 19
_space_group_name_Hall 'P 2ac 2ab'
_space_group_name_H-M_alt 'P 21 21 21'
_symmetry_space_group_name_Hall 'P 2ac 2ab'
_symmetry_space_group_name_H-M 'P 21 21 21'
_atom_sites_solution_hydrogens geom
_atom_sites_solution_primary direct
_atom_sites_solution_secondary difmap
_cell_angle_alpha 90.0000
_cell_angle_beta 90.0000
_cell_angle_gamma 90.0000
_cell_formula_units_Z 4
_cell_length_a 4.84742(17)
_cell_length_b 10.3753(3)
_cell_length_c 36.4017(18)
_cell_measurement_reflns_used 2339
_cell_measurement_temperature 173
_cell_measurement_theta_max 73.28
_cell_measurement_theta_min 4.85
_cell_volume 1830.77(12)
_computing_cell_refinement 'CrysAlisPro 1.171.39.3a (Rigaku OD, 2015)'
_computing_data_collection 'CrysAlisPro 1.171.39.3a (Rigaku OD, 2015)'
_computing_data_reduction 'CrysAlisPro 1.171.39.3a (Rigaku OD, 2015)'
_computing_molecular_graphics 'CrystalStructure 4.2'
_computing_publication_material 'CrystalStructure 4.2 (Rigaku, 2015)'
_computing_structure_refinement 'SHELXL Version 2014/7 (Sheldrick, 2008)'
_computing_structure_solution 'SIR2011 (Burla, et al., 2012)'
_diffrn_ambient_temperature 173
_diffrn_detector_area_resol_mean 5.811
_diffrn_measured_fraction_theta_full 0.997
_diffrn_measured_fraction_theta_max 0.998
_diffrn_measurement_device_type 'Rigaku XtaLAB P200'
_diffrn_measurement_method \w
_diffrn_radiation_type 'Cu K\a'
_diffrn_radiation_wavelength 1.54187
_diffrn_reflns_av_R_equivalents 0.0531
_diffrn_reflns_Laue_measured_fraction_full 0.997
_diffrn_reflns_Laue_measured_fraction_max 0.998
_diffrn_reflns_limit_h_max 5
_diffrn_reflns_limit_h_min -5
_diffrn_reflns_limit_k_max 12
_diffrn_reflns_limit_k_min -11
_diffrn_reflns_limit_l_max 40
_diffrn_reflns_limit_l_min -43
_diffrn_reflns_number 4787
_diffrn_reflns_point_group_measured_fraction_full 0.875
_diffrn_reflns_point_group_measured_fraction_max 0.874
_diffrn_reflns_theta_full 67.687
_diffrn_reflns_theta_max 68.178
_diffrn_reflns_theta_min 4.860
_diffrn_standards_number 0
_exptl_absorpt_coefficient_mu 5.982
_exptl_absorpt_correction_T_max 0.942
_exptl_absorpt_correction_T_min 0.622
_exptl_absorpt_correction_type multi-scan
_exptl_absorpt_process_details
;
CrysAlisPro 1.171.39.3a (Rigaku Oxford Diffraction, 2015)
Empirical absorption correction using spherical harmonics,
 implemented in SCALE3 ABSPACK scaling algorithm.
;
_exptl_crystal_colour colorless
_exptl_crystal_density_diffrn 1.270
_exptl_crystal_density_method 'not measured'
_exptl_crystal_description plate
_exptl_crystal_F_000 752.00
_exptl_crystal_size_max 0.300
_exptl_crystal_size_mid 0.220
_exptl_crystal_size_min 0.010
_refine_diff_density_max 1.21
_refine_diff_density_min -0.56
_refine_ls_abs_structure_details
;
 Flack x determined using 780 quotients [(I+)-(I-)]/[(I+)+(I-)]
 (Parsons, Flack and Wagner, Acta Cryst. B69 (2013) 249-259).
;
_refine_ls_abs_structure_Flack 0.01(3)
_refine_ls_extinction_method none
_refine_ls_goodness_of_fit_ref 1.104
_refine_ls_hydrogen_treatment constr
_refine_ls_number_parameters 165
_refine_ls_number_reflns 2929
_refine_ls_number_restraints 0
_refine_ls_R_factor_all 0.0751
_refine_ls_R_factor_gt 0.0706
_refine_ls_shift/su_max 0.000
_refine_ls_structure_factor_coef Fsqd
_refine_ls_weighting_details 'w = 1/[\s^2^(Fo^2^)+(0.0991P)^2^+5.0609P] where P=(Fo^2^+2Fc^2^)/3'
_refine_ls_weighting_scheme calc
_refine_ls_wR_factor_gt 0.1959
_refine_ls_wR_factor_ref 0.1982
_reflns_Friedel_coverage 0.465
_reflns_Friedel_fraction_full 0.692
_reflns_Friedel_fraction_max 0.689
_reflns_number_gt 2626
_reflns_number_total 2929
_reflns_threshold_expression F^2^>2.0\s(F^2^)
_cod_data_source_file 34_7_1.txt
_cod_data_source_block ATH_HCl
_cod_database_code 1551571

loop_
_space_group_symop_id
_space_group_symop_operation_xyz
1 +X,+Y,+Z
2 1/2-X,-Y,1/2+Z
3 1/2+X,1/2-Y,-Z
4 -X,1/2+Y,1/2-Z

loop_
_atom_site_label
_atom_site_type_symbol
_atom_site_fract_x
_atom_site_fract_y
_atom_site_fract_z
_atom_site_U_iso_or_equiv
_atom_site_adp_type
_atom_site_occupancy
_atom_site_site_symmetry_order
_atom_site_calc_flag
_atom_site_refinement_flags_posn
_atom_site_refinement_flags_adp
Cl1 Cl 0.5046(4) 0.77977(16) 0.77229(6) 0.0291(5) Uani 1 1 d . .
S1 S 0.3776(5) 0.8796(2) 0.88926(7) 0.0391(6) Uani 1 1 d . .
S2 S 0.0132(5) 0.50666(18) 0.85493(6) 0.0305(5) Uani 1 1 d . .
S3 S 0.2776(5) 0.71908(19) 0.67281(6) 0.0339(5) Uani 1 1 d . .
S4 S 0.3925(8) 0.6914(3) 0.55224(7) 0.0635(9) Uani 1 1 d . .
N1 N 0.1731(12) 0.5330(5) 0.74488(18) 0.0207(14) Uani 1 1 d . .
H14A H 0.2798 0.6051 0.7459 0.025 Uiso 1 1 calc R U
H15B H 0.2868 0.4637 0.7425 0.025 Uiso 1 1 calc R U
C1 C 0.273(4) 0.7991(16) 0.9598(4) 0.095(6) Uani 1 1 d . .
H1A H 0.4575 0.8271 0.9675 0.114 Uiso 1 1 calc R U
H2B H 0.2830 0.7107 0.9504 0.114 Uiso 1 1 calc R U
H3C H 0.1475 0.8023 0.9808 0.114 Uiso 1 1 calc R U
C2 C 0.1718(19) 0.8844(11) 0.9309(3) 0.048(3) Uani 1 1 d . .
H4A H 0.1689 0.9739 0.9403 0.057 Uiso 1 1 calc R U
H5B H -0.0203 0.8601 0.9248 0.057 Uiso 1 1 calc R U
C3 C 0.3418(17) 0.7140(9) 0.8744(3) 0.036(2) Uani 1 1 d . .
H6A H 0.4664 0.6991 0.8532 0.043 Uiso 1 1 calc R U
H7B H 0.4016 0.6564 0.8945 0.043 Uiso 1 1 calc R U
C4 C 0.0517(16) 0.6780(8) 0.8633(3) 0.0317(19) Uani 1 1 d . .
H8A H 0.0014 0.7258 0.8407 0.038 Uiso 1 1 calc R U
H9B H -0.0775 0.7044 0.8830 0.038 Uiso 1 1 calc R U
C5 C 0.1997(16) 0.4885(8) 0.8118(2) 0.0267(17) Uani 1 1 d . .
H10A H 0.3618 0.5465 0.8117 0.032 Uiso 1 1 calc R U
H11B H 0.2665 0.3987 0.8094 0.032 Uiso 1 1 calc R U
C6 C 0.0114(17) 0.5209(7) 0.7800(2) 0.0240(16) Uani 1 1 d . .
H12A H -0.1294 0.4525 0.7772 0.029 Uiso 1 1 calc R U
H13B H -0.0852 0.6031 0.7851 0.029 Uiso 1 1 calc R U
C7 C -0.0130(19) 0.5406(8) 0.7122(2) 0.0314(18) Uani 1 1 d . .
H16A H -0.1393 0.6149 0.7151 0.038 Uiso 1 1 calc R U
H17B H -0.1264 0.4614 0.7109 0.038 Uiso 1 1 calc R U
C8 C 0.1499(19) 0.5555(7) 0.6767(2) 0.0306(18) Uani 1 1 d . .
H18A H 0.0297 0.5354 0.6554 0.037 Uiso 1 1 calc R U
H19B H 0.3066 0.4943 0.6765 0.037 Uiso 1 1 calc R U
C9 C 0.4372(17) 0.7171(9) 0.6277(2) 0.0320(19) Uani 1 1 d . .
H20A H 0.5361 0.7994 0.6238 0.038 Uiso 1 1 calc R U
H21B H 0.5751 0.6467 0.6268 0.038 Uiso 1 1 calc R U
C10 C 0.232(2) 0.6982(9) 0.5970(2) 0.036(2) Uani 1 1 d . .
H22A H 0.0975 0.7700 0.5974 0.043 Uiso 1 1 calc R U
H23B H 0.1290 0.6171 0.6012 0.043 Uiso 1 1 calc R U
C11 C 0.507(3) 0.8539(15) 0.5465(3) 0.073(4) Uani 1 1 d . .
H24A H 0.6205 0.8781 0.5680 0.088 Uiso 1 1 calc R U
H25B H 0.6277 0.8580 0.5245 0.088 Uiso 1 1 calc R U
C12 C 0.274(4) 0.9538(13) 0.5420(4) 0.080(4) Uani 1 1 d . .
H26A H 0.1851 0.9686 0.5658 0.096 Uiso 1 1 calc R U
H27B H 0.1367 0.9212 0.5245 0.096 Uiso 1 1 calc R U
H28C H 0.3506 1.0350 0.5329 0.096 Uiso 1 1 calc R U

loop_
_atom_site_aniso_label
_atom_site_aniso_U_11
_atom_site_aniso_U_22
_atom_site_aniso_U_33
_atom_site_aniso_U_23
_atom_site_aniso_U_13
_atom_site_aniso_U_12
Cl1 0.0284(9) 0.0095(7) 0.0494(11) -0.0004(8) -0.0001(9) -0.0025(8)
S1 0.0375(12) 0.0242(10) 0.0555(14) 0.0002(10) -0.0014(10) -0.0113(9)
S2 0.0349(10) 0.0165(8) 0.0400(11) -0.0011(8) 0.0066(9) -0.0049(9)
S3 0.0511(13) 0.0142(9) 0.0364(11) 0.0002(8) 0.0047(9) -0.0062(9)
S4 0.095(2) 0.0590(19) 0.0369(13) -0.0029(13) 0.0108(14) 0.0193(17)
N1 0.017(3) 0.003(2) 0.042(4) 0.001(2) 0.003(3) -0.002(2)
C1 0.154(17) 0.078(10) 0.053(7) 0.009(7) 0.014(9) 0.029(12)
C2 0.026(5) 0.047(6) 0.070(7) -0.015(6) 0.007(4) 0.000(4)
C3 0.020(4) 0.032(4) 0.056(6) -0.004(4) 0.001(4) 0.000(4)
C4 0.024(5) 0.023(4) 0.048(5) -0.001(4) 0.001(3) 0.002(3)
C5 0.022(4) 0.023(4) 0.035(4) 0.002(3) 0.007(3) 0.010(3)
C6 0.020(3) 0.012(3) 0.040(4) 0.001(3) 0.006(3) 0.000(3)
C7 0.027(4) 0.025(4) 0.042(5) 0.000(3) -0.003(4) -0.001(4)
C8 0.039(5) 0.013(3) 0.040(5) 0.001(3) 0.000(4) -0.005(3)
C9 0.033(5) 0.026(4) 0.037(4) 0.002(4) 0.004(3) -0.003(4)
C10 0.044(5) 0.026(4) 0.038(5) 0.002(4) 0.005(4) -0.004(4)
C11 0.060(7) 0.111(12) 0.049(6) 0.027(7) 0.005(6) -0.021(9)
C12 0.110(12) 0.051(7) 0.080(9) 0.015(7) -0.012(9) -0.028(8)

loop_
_atom_type_symbol
_atom_type_description
_atom_type_scat_dispersion_real
_atom_type_scat_dispersion_imag
_atom_type_scat_source
C C 0.0181 0.0091
;
International Tables for Crystallography
(Vol. C, Tables 4.2.6.8 and 6.1.1.4)
;
H H 0.0000 0.0000
;
International Tables for Crystallography
(Vol. C, Table 6.1.1.4)
;
Cl Cl 0.3639 0.7018
;
International Tables for Crystallography
(Vol. C, Tables 4.2.6.8 and 6.1.1.4)
;
N N 0.0311 0.0180
;
International Tables for Crystallography
(Vol. C, Tables 4.2.6.8 and 6.1.1.4)
;
S S 0.3331 0.5567
;
International Tables for Crystallography
(Vol. C, Tables 4.2.6.8 and 6.1.1.4)
;

loop_
_geom_angle_atom_site_label_1
_geom_angle_atom_site_label_2
_geom_angle_atom_site_label_3
_geom_angle
C3 S1 C2 102.9(5)
C4 S2 C5 101.2(4)
C8 S3 C9 101.8(4)
C11 S4 C10 101.7(5)
C7 N1 C6 111.4(6)
C7 N1 H14A 109.3
C6 N1 H14A 109.3
C7 N1 H15B 109.3
C6 N1 H15B 109.3
H14A N1 H15B 108.0
C2 C1 H1A 109.5
C2 C1 H2B 109.5
H1A C1 H2B 109.5
C2 C1 H3C 109.5
H1A C1 H3C 109.5
H2B C1 H3C 109.5
C1 C2 S1 113.5(9)
C1 C2 H4A 108.9
S1 C2 H4A 108.9
C1 C2 H5B 108.9
S1 C2 H5B 108.9
H4A C2 H5B 107.7
C4 C3 S1 113.8(6)
C4 C3 H6A 108.8
S1 C3 H6A 108.8
C4 C3 H7B 108.8
S1 C3 H7B 108.8
H6A C3 H7B 107.7
C3 C4 S2 112.5(6)
C3 C4 H8A 109.1
S2 C4 H8A 109.1
C3 C4 H9B 109.1
S2 C4 H9B 109.1
H8A C4 H9B 107.8
C6 C5 S2 109.7(5)
C6 C5 H10A 109.7
S2 C5 H10A 109.7
C6 C5 H11B 109.7
S2 C5 H11B 109.7
H10A C5 H11B 108.2
N1 C6 C5 110.8(6)
N1 C6 H12A 109.5
C5 C6 H12A 109.5
N1 C6 H13B 109.5
C5 C6 H13B 109.5
H12A C6 H13B 108.1
N1 C7 C8 111.6(7)
N1 C7 H16A 109.3
C8 C7 H16A 109.3
N1 C7 H17B 109.3
C8 C7 H17B 109.3
H16A C7 H17B 108.0
C7 C8 S3 109.7(6)
C7 C8 H18A 109.7
S3 C8 H18A 109.7
C7 C8 H19B 109.7
S3 C8 H19B 109.7
H18A C8 H19B 108.2
C10 C9 S3 113.0(6)
C10 C9 H20A 109.0
S3 C9 H20A 109.0
C10 C9 H21B 109.0
S3 C9 H21B 109.0
H20A C9 H21B 107.8
C9 C10 S4 112.9(7)
C9 C10 H22A 109.0
S4 C10 H22A 109.0
C9 C10 H23B 109.0
S4 C10 H23B 109.0
H22A C10 H23B 107.8
C12 C11 S4 114.6(10)
C12 C11 H24A 108.6
S4 C11 H24A 108.6
C12 C11 H25B 108.6
S4 C11 H25B 108.6
H24A C11 H25B 107.6
C11 C12 H26A 109.5
C11 C12 H27B 109.5
H26A C12 H27B 109.5
C11 C12 H28C 109.5
H26A C12 H28C 109.5
H27B C12 H28C 109.5

loop_
_geom_bond_atom_site_label_1
_geom_bond_atom_site_label_2
_geom_bond_distance
S1 C3 1.810(10)
S1 C2 1.814(11)
S2 C4 1.813(9)
S2 C5 1.820(8)
S3 C8 1.812(8)
S3 C9 1.814(9)
S4 C11 1.788(15)
S4 C10 1.806(9)
N1 C7 1.494(11)
N1 C6 1.504(10)
N1 H14A 0.9100
N1 H15B 0.9100
C1 C2 1.460(18)
C1 H1A 0.9800
C1 H2B 0.9800
C1 H3C 0.9800
C2 H4A 0.9900
C2 H5B 0.9900
C3 C4 1.510(11)
C3 H6A 0.9900
C3 H7B 0.9900
C4 H8A 0.9900
C4 H9B 0.9900
C5 C6 1.514(11)
C5 H10A 0.9900
C5 H11B 0.9900
C6 H12A 0.9900
C6 H13B 0.9900
C7 C8 1.524(12)
C7 H16A 0.9900
C7 H17B 0.9900
C8 H18A 0.9900
C8 H19B 0.9900
C9 C10 1.511(12)
C9 H20A 0.9900
C9 H21B 0.9900
C10 H22A 0.9900
C10 H23B 0.9900
C11 C12 1.54(2)
C11 H24A 0.9900
C11 H25B 0.9900
C12 H26A 0.9800
C12 H27B 0.9800
C12 H28C 0.9800

loop_
_geom_hbond_atom_site_label_D
_geom_hbond_atom_site_label_H
_geom_hbond_atom_site_label_A
_geom_hbond_site_symmetry_A
_geom_hbond_distance_DA
_geom_hbond_distance_DH
_geom_hbond_distance_HA
_geom_hbond_angle_DHA
_geom_hbond_publ_flag
N1 H14A Cl1 . 3.183(6) 0.910 2.323 157.5 no
N1 H15B Cl1 4_646 3.120(6) 0.910 2.226 167.3 no

loop_
_geom_torsion_atom_site_label_1
_geom_torsion_atom_site_label_2
_geom_torsion_atom_site_label_3
_geom_torsion_atom_site_label_4
_geom_torsion
C3 S1 C2 C1 62.2(12)
C2 S1 C3 C4 65.3(8)
S1 C3 C4 S2 -171.6(5)
C5 S2 C4 C3 -71.9(7)
C4 S2 C5 C6 -84.2(6)
C7 N1 C6 C5 169.4(6)
S2 C5 C6 N1 168.5(5)
C6 N1 C7 C8 178.9(6)
N1 C7 C8 S3 -75.5(7)
C9 S3 C8 C7 -175.7(6)
C8 S3 C9 C10 65.8(7)
S3 C9 C10 S4 -178.3(5)
C11 S4 C10 C9 -69.3(8)
C10 S4 C11 C12 -68.0(10)
